data_1554770
loop_
_publ_author_name
'Zhang, Hao'
'Su, Jie'
'Pan, Changwang'
'Lu, Xing'
'Gan, Liangbing'

_publ_section_title
;
 Synthesis of an open-cage fullerene-based unidirectional H-bonding
 network and its coordination with titanium
;
_journal_issue 9
_journal_name_full 'Organic Chemistry Frontiers'
_journal_page_first 1397
_journal_paper_doi 10.1039/C9QO00188C
_journal_volume 6
_journal_year 2019
_chemical_formula_sum 'C70 H22.75 N O4.88 S2'
_chemical_formula_weight 1019.76
_space_group_crystal_system monoclinic
_space_group_IT_number 9
_space_group_name_Hall 'C -2yc'
_space_group_name_H-M_alt 'C 1 c 1'
_atom_sites_solution_hydrogens mixed
_audit_creation_method SHELXL-2014/7
_audit_update_record
;
2018-12-03 deposited with the CCDC.	2019-03-04 downloaded from the CCDC.
;
_cell_angle_alpha 90
_cell_angle_beta 94.1820(10)
_cell_angle_gamma 90
_cell_formula_units_Z 4
_cell_length_a 14.4203(2)
_cell_length_b 27.3088(4)
_cell_length_c 10.35690(10)
_cell_measurement_reflns_used 16925
_cell_measurement_temperature 180.00(10)
_cell_measurement_theta_max 29.2940
_cell_measurement_theta_min 2.4570
_cell_volume 4067.70(9)
_computing_structure_refinement 'SHELXL-2014/7 (Sheldrick, 2014)'
_diffrn_ambient_environment N~2~
_diffrn_ambient_temperature 180.00(10)
_diffrn_detector 'CCD plate'
_diffrn_measured_fraction_theta_full 0.999
_diffrn_measured_fraction_theta_max 0.999
_diffrn_measurement_device 'four-circle diffractometer'
_diffrn_measurement_device_type 'XtaLAB AFC12 (RINC): Kappa single'
_diffrn_radiation_monochromator graphite
_diffrn_radiation_probe x-ray
_diffrn_radiation_type 'Mo K\a'
_diffrn_radiation_wavelength 0.71073
_diffrn_reflns_av_R_equivalents 0.0175
_diffrn_reflns_av_unetI/netI 0.0192
_diffrn_reflns_Laue_measured_fraction_full 0.999
_diffrn_reflns_Laue_measured_fraction_max 0.999
_diffrn_reflns_limit_h_max 17
_diffrn_reflns_limit_h_min -18
_diffrn_reflns_limit_k_max 33
_diffrn_reflns_limit_k_min -35
_diffrn_reflns_limit_l_max 13
_diffrn_reflns_limit_l_min -13
_diffrn_reflns_number 26233
_diffrn_reflns_point_group_measured_fraction_full 0.918
_diffrn_reflns_point_group_measured_fraction_max 0.897
_diffrn_reflns_theta_full 25.242
_diffrn_reflns_theta_max 27.481
_diffrn_reflns_theta_min 2.458
_diffrn_source 'fine-focus sealed X-ray tube'
_diffrn_source_type 'Enhance (Mo) X-ray Source'
_exptl_absorpt_coefficient_mu 0.203
_exptl_absorpt_correction_T_max 1.00000
_exptl_absorpt_correction_T_min 0.68544
_exptl_absorpt_correction_type multi-scan
_exptl_absorpt_process_details
;
CrysAlisPro 1.171.39.29a (Rigaku Oxford Diffraction, 2015)
Empirical absorption correction using spherical harmonics,
 implemented in SCALE3 ABSPACK scaling algorithm.
;
_exptl_crystal_colour black
_exptl_crystal_density_diffrn 1.665
_exptl_crystal_description rod-like
_exptl_crystal_F_000 2083
_exptl_crystal_size_max 0.3
_exptl_crystal_size_mid 0.1
_exptl_crystal_size_min 0.06
_refine_diff_density_max 0.519
_refine_diff_density_min -0.410
_refine_diff_density_rms 0.061
_refine_ls_abs_structure_details
;
 Flack x determined using 3325 quotients [(I+)-(I-)]/[(I+)+(I-)]
 (Parsons, Flack and Wagner, Acta Cryst. B69 (2013) 249-259).
;
_refine_ls_abs_structure_Flack 0.030(16)
_refine_ls_extinction_method none
_refine_ls_goodness_of_fit_ref 1.026
_refine_ls_hydrogen_treatment mixed
_refine_ls_matrix_type full
_refine_ls_number_parameters 716
_refine_ls_number_reflns 8361
_refine_ls_number_restraints 5
_refine_ls_restrained_S_all 1.027
_refine_ls_R_factor_all 0.0451
_refine_ls_R_factor_gt 0.0433
_refine_ls_shift/su_max 0.021
_refine_ls_shift/su_mean 0.001
_refine_ls_structure_factor_coef Fsqd
_refine_ls_weighting_details 'w=1/[\s^2^(Fo^2^)+(0.0889P)^2^+2.4007P] where P=(Fo^2^+2Fc^2^)/3'
_refine_ls_weighting_scheme calc
_refine_ls_wR_factor_gt 0.1187
_refine_ls_wR_factor_ref 0.1202
_reflns_Friedel_coverage 0.793
_reflns_Friedel_fraction_full 0.837
_reflns_Friedel_fraction_max 0.795
_reflns_number_gt 7981
_reflns_number_total 8361
_reflns_threshold_expression 'I > 2\s(I)'
_cod_data_source_file c9qo00188c2.cif
_cod_data_source_block 3_CCDC1
_cod_original_sg_symbol_H-M 'C c'
_cod_database_code 1554770
_shelx_shelxl_version_number 2014/7
_shelx_space_group_comment
;
The symmetry employed for this shelxl refinement is uniquely defined
by the following loop, which should always be used as a source of
symmetry information in preference to the above space-group names.
They are only intended as comments.
;

loop_
_space_group_symop_operation_xyz
'x, y, z'
'x, -y, z+1/2'
'x+1/2, y+1/2, z'
'x+1/2, -y+1/2, z+1/2'

loop_
_atom_site_label
_atom_site_type_symbol
_atom_site_fract_x
_atom_site_fract_y
_atom_site_fract_z
_atom_site_U_iso_or_equiv
_atom_site_adp_type
_atom_site_occupancy
_atom_site_site_symmetry_order
_atom_site_calc_flag
_atom_site_refinement_flags_posn
_atom_site_refinement_flags_adp
_atom_site_refinement_flags_occupancy
S1 S 0.21830(11) 0.39076(5) 0.53410(14) 0.0607(4) Uani 1 1 d . . .
S2 S 0.21363(11) 0.33236(6) 0.28114(14) 0.0671(4) Uani 1 1 d . . .
O1 O 0.43036(18) 0.40958(9) 0.3495(2) 0.0271(5) Uani 1 1 d . . .
H1 H 0.4150 0.4378 0.3650 0.041 Uiso 1 1 calc R U .
O2 O 0.4392(2) 0.32672(11) 0.4658(2) 0.0379(6) Uani 1 1 d . . .
H2 H 0.4402 0.3540 0.4330 0.057 Uiso 1 1 calc R U .
O3 O 0.54428(17) 0.32033(9) 0.6756(3) 0.0311(5) Uani 1 1 d . . .
H3 H 0.5088 0.3230 0.6104 0.047 Uiso 1 1 calc R U .
O4 O 0.43156(18) 0.48766(9) 0.4970(2) 0.0307(5) Uani 1 1 d . . .
N1 N 0.46658(19) 0.44474(10) 0.6863(2) 0.0207(5) Uani 1 1 d . . .
C1 C 0.9418(2) 0.33731(12) 0.1882(3) 0.0241(6) Uani 1 1 d . . .
C2 C 0.8781(2) 0.33883(12) 0.0730(3) 0.0244(6) Uani 1 1 d . . .
C3 C 0.8346(2) 0.29103(12) 0.0584(3) 0.0255(7) Uani 1 1 d . . .
C4 C 0.8706(2) 0.26040(12) 0.1651(3) 0.0253(6) Uani 1 1 d . . .
C5 C 0.9371(2) 0.28911(12) 0.2455(3) 0.0245(6) Uani 1 1 d . . .
C6 C 0.9424(2) 0.28353(12) 0.3792(3) 0.0250(6) Uani 1 1 d . . .
C7 C 0.9528(2) 0.32655(13) 0.4624(3) 0.0236(6) Uani 1 1 d . . .
C8 C 0.9581(2) 0.37249(13) 0.4079(3) 0.0254(7) Uani 1 1 d . . .
C9 C 0.9516(2) 0.37837(13) 0.2683(3) 0.0253(6) Uani 1 1 d . . .
C10 C 0.8987(2) 0.42235(12) 0.2357(3) 0.0248(6) Uani 1 1 d . . .
C11 C 0.8365(2) 0.42356(12) 0.1257(3) 0.0245(6) Uani 1 1 d . . .
C12 C 0.8267(2) 0.38075(12) 0.0419(3) 0.0243(6) Uani 1 1 d . . .
C13 C 0.7300(2) 0.37706(13) -0.0039(3) 0.0252(6) Uani 1 1 d . . .
C14 C 0.6875(2) 0.33165(13) -0.0178(3) 0.0261(7) Uani 1 1 d . . .
C15 C 0.7413(2) 0.28747(12) 0.0138(3) 0.0255(7) Uani 1 1 d . . .
C16 C 0.6807(2) 0.25328(13) 0.0743(3) 0.0271(7) Uani 1 1 d . . .
C17 C 0.7152(2) 0.22406(12) 0.1759(4) 0.0277(7) Uani 1 1 d . . .
C18 C 0.8131(3) 0.22753(11) 0.2221(3) 0.0263(7) Uani 1 1 d . . .
C19 C 0.8182(2) 0.22199(11) 0.3621(3) 0.0266(7) Uani 1 1 d . . .
C20 C 0.8820(2) 0.24965(12) 0.4386(3) 0.0257(7) Uani 1 1 d . . .
C21 C 0.8533(2) 0.27138(12) 0.5573(3) 0.0240(6) Uani 1 1 d . . .
C22 C 0.8967(2) 0.31846(13) 0.5728(3) 0.0231(6) Uani 1 1 d . . .
C23 C 0.8465(2) 0.35696(12) 0.6226(3) 0.0229(6) Uani 1 1 d . . .
C24 C 0.8544(2) 0.40449(12) 0.5655(3) 0.0219(6) Uani 1 1 d . . .
C25 C 0.9079(2) 0.41286(12) 0.4611(3) 0.0238(6) Uani 1 1 d . . .
C26 C 0.8708(2) 0.44349(11) 0.3550(3) 0.0238(6) Uani 1 1 d . . .
C27 C 0.7834(2) 0.46360(10) 0.3590(3) 0.0221(6) Uani 1 1 d . . .
C28 C 0.7175(2) 0.46430(10) 0.2485(3) 0.0226(6) Uani 1 1 d . . .
C29 C 0.7451(2) 0.44527(12) 0.1318(3) 0.0239(6) Uani 1 1 d . . .
C30 C 0.6800(2) 0.41698(12) 0.0528(3) 0.0244(6) Uani 1 1 d . . .
C31 C 0.5915(2) 0.40999(12) 0.0940(3) 0.0223(6) Uani 1 1 d . . .
C32 C 0.5481(2) 0.36267(13) 0.0787(3) 0.0242(6) Uani 1 1 d . . .
C33 C 0.5950(2) 0.32434(13) 0.0234(3) 0.0251(6) Uani 1 1 d . . .
C34 C 0.5909(2) 0.27679(13) 0.0805(3) 0.0261(7) Uani 1 1 d . . .
C35 C 0.5411(2) 0.27109(12) 0.1897(3) 0.0253(6) Uani 1 1 d . . .
C36 C 0.5773(2) 0.24040(11) 0.2949(3) 0.0252(7) Uani 1 1 d . . .
C37 C 0.6619(3) 0.21721(11) 0.2879(4) 0.0272(7) Uani 1 1 d . . .
C38 C 0.7244(2) 0.21580(10) 0.4012(3) 0.0246(6) Uani 1 1 d . . .
C39 C 0.6974(2) 0.23780(10) 0.5134(3) 0.0230(6) Uani 1 1 d . . .
C40 C 0.7638(2) 0.26629(11) 0.5939(3) 0.0221(6) Uani 1 1 d . . .
C41 C 0.7135(2) 0.30507(11) 0.6560(3) 0.0208(6) Uani 1 1 d . . .
C42 C 0.7527(2) 0.35132(12) 0.6681(3) 0.0198(6) Uani 1 1 d . . .
C43 C 0.7067(2) 0.40082(11) 0.6494(3) 0.0205(6) Uani 1 1 d . . .
C44 C 0.7663(2) 0.42833(11) 0.5738(3) 0.0211(6) Uani 1 1 d . . .
C45 C 0.7306(2) 0.45768(10) 0.4708(3) 0.0220(6) Uani 1 1 d . . .
C46 C 0.6339(2) 0.46033(10) 0.4384(3) 0.0198(6) Uani 1 1 d . . .
C47 C 0.6227(2) 0.45863(10) 0.2910(3) 0.0209(6) Uani 1 1 d . . .
C48 C 0.5597(2) 0.43322(12) 0.2098(3) 0.0219(6) Uani 1 1 d . . .
C49 C 0.4662(2) 0.40773(12) 0.2277(3) 0.0239(6) Uani 1 1 d . . .
H49 H 0.4196 0.4217 0.1646 0.029 Uiso 1 1 calc R U .
C50 C 0.4879(2) 0.35535(12) 0.1835(3) 0.0228(6) Uani 1 1 d . . .
C51 C 0.4855(2) 0.30995(12) 0.2400(3) 0.0232(6) Uani 1 1 d . . .
C52 C 0.4600(2) 0.29176(13) 0.3749(3) 0.0265(7) Uani 1 1 d . . .
H52 H 0.4059 0.2701 0.3614 0.032 Uiso 1 1 calc R U .
C53 C 0.5452(2) 0.25944(11) 0.4150(3) 0.0211(6) Uani 1 1 d . . .
C54 C 0.6053(2) 0.25767(10) 0.5244(3) 0.0215(6) Uani 1 1 d . . .
C55 C 0.6123(2) 0.28639(12) 0.6539(3) 0.0224(6) Uani 1 1 d . . .
H55 H 0.6108 0.2620 0.7231 0.027 Uiso 1 1 calc R U .
C56 C 0.4845(2) 0.46379(11) 0.5686(3) 0.0207(6) Uani 1 1 d . . .
C57 C 0.5806(2) 0.44944(11) 0.5439(3) 0.0210(6) Uani 1 1 d . . .
C58 C 0.6172(2) 0.42115(11) 0.6489(3) 0.0210(6) Uani 1 1 d . . .
C59 C 0.5474(2) 0.41964(12) 0.7496(3) 0.0225(6) Uani 1 1 d . . .
H59A H 0.5323 0.3862 0.7713 0.027 Uiso 1 1 calc R U .
H59B H 0.5703 0.4367 0.8276 0.027 Uiso 1 1 calc R U .
C60 C 0.3802(2) 0.44705(11) 0.7447(3) 0.0192(6) Uani 1 1 d . . .
C61 C 0.3600(2) 0.41167(12) 0.8350(3) 0.0258(6) Uani 1 1 d . . .
H61 H 0.4039 0.3879 0.8597 0.031 Uiso 1 1 calc R U .
C62 C 0.2741(3) 0.41168(12) 0.8885(3) 0.0271(7) Uani 1 1 d . . .
H62 H 0.2617 0.3877 0.9486 0.032 Uiso 1 1 calc R U .
C63 C 0.2057(2) 0.44694(12) 0.8540(3) 0.0245(6) Uani 1 1 d . . .
C64 C 0.2294(2) 0.48288(12) 0.7665(3) 0.0264(6) Uani 1 1 d . . .
H64 H 0.1867 0.5075 0.7445 0.032 Uiso 1 1 calc R U .
C65 C 0.3144(2) 0.48341(12) 0.7110(3) 0.0252(6) Uani 1 1 d . . .
H65 H 0.3273 0.5077 0.6519 0.030 Uiso 1 1 calc R U .
C66 C 0.1085(2) 0.44462(13) 0.9026(4) 0.0296(7) Uani 1 1 d . . .
C67 C 0.1047(4) 0.41058(17) 1.0190(6) 0.0521(12) Uani 1 1 d . . .
H67A H 0.1182 0.3777 0.9935 0.078 Uiso 1 1 calc R U .
H67B H 0.0438 0.4117 1.0503 0.078 Uiso 1 1 calc R U .
H67C H 0.1498 0.4209 1.0862 0.078 Uiso 1 1 calc R U .
C68 C 0.0791(3) 0.49573(17) 0.9456(5) 0.0440(10) Uani 1 1 d . . .
H68A H 0.1277 0.5096 1.0024 0.066 Uiso 1 1 calc R U .
H68B H 0.0232 0.4932 0.9902 0.066 Uiso 1 1 calc R U .
H68C H 0.0680 0.5163 0.8710 0.066 Uiso 1 1 calc R U .
C69 C 0.0403(4) 0.4263(3) 0.7930(6) 0.0726(19) Uani 1 1 d . . .
H69A H 0.0346 0.4504 0.7254 0.109 Uiso 1 1 calc R U .
H69B H -0.0194 0.4208 0.8258 0.109 Uiso 1 1 calc R U .
H69C H 0.0631 0.3962 0.7591 0.109 Uiso 1 1 calc R U .
C70 C 0.2148(3) 0.36168(16) 0.4049(5) 0.0430(9) Uani 1 1 d . . .
O5 O 0.7289(3) 0.34083(13) 0.3202(4) 0.0406(12) Uani 0.867(13) 1 d D . P
H5A H 0.687(3) 0.338(2) 0.387(4) 0.049 Uiso 0.867(13) 1 d D U P
H5B H 0.775(3) 0.3610(19) 0.366(5) 0.049 Uiso 0.867(13) 1 d D U P

loop_
_atom_site_aniso_label
_atom_site_aniso_U_11
_atom_site_aniso_U_22
_atom_site_aniso_U_33
_atom_site_aniso_U_23
_atom_site_aniso_U_13
_atom_site_aniso_U_12
S1 0.0716(9) 0.0502(7) 0.0597(8) -0.0170(6) 0.0010(6) 0.0006(6)
S2 0.0735(9) 0.0676(9) 0.0575(8) -0.0262(7) -0.0129(7) 0.0057(7)
O1 0.0288(12) 0.0276(12) 0.0259(11) -0.0023(9) 0.0102(9) 0.0001(9)
O2 0.0466(17) 0.0406(15) 0.0275(13) 0.0061(11) 0.0100(11) 0.0203(13)
O3 0.0220(12) 0.0320(13) 0.0394(14) -0.0091(11) 0.0030(10) 0.0024(10)
O4 0.0352(14) 0.0318(12) 0.0254(12) 0.0015(10) 0.0039(10) 0.0117(10)
N1 0.0205(13) 0.0208(12) 0.0211(12) -0.0006(9) 0.0032(9) 0.0013(9)
C1 0.0162(15) 0.0318(17) 0.0254(15) 0.0013(12) 0.0091(12) 0.0039(11)
C2 0.0217(15) 0.0315(16) 0.0215(15) -0.0012(12) 0.0114(12) 0.0029(12)
C3 0.0280(16) 0.0288(16) 0.0209(15) -0.0054(12) 0.0109(12) 0.0068(13)
C4 0.0259(16) 0.0258(15) 0.0251(15) -0.0062(12) 0.0080(12) 0.0109(12)
C5 0.0162(14) 0.0284(15) 0.0300(16) -0.0025(12) 0.0091(12) 0.0088(12)
C6 0.0142(14) 0.0303(16) 0.0302(16) 0.0026(12) 0.0006(11) 0.0108(12)
C7 0.0106(13) 0.0353(17) 0.0247(15) 0.0003(12) 0.0001(11) 0.0057(11)
C8 0.0104(13) 0.0358(17) 0.0301(16) -0.0038(13) 0.0025(11) -0.0051(12)
C9 0.0123(14) 0.0338(17) 0.0305(16) -0.0013(13) 0.0071(11) -0.0036(12)
C10 0.0207(16) 0.0235(14) 0.0317(16) 0.0017(12) 0.0111(12) -0.0081(12)
C11 0.0272(17) 0.0225(14) 0.0255(15) 0.0054(12) 0.0141(12) -0.0008(12)
C12 0.0259(16) 0.0314(16) 0.0169(13) 0.0036(12) 0.0111(11) -0.0004(13)
C13 0.0290(17) 0.0344(17) 0.0129(13) 0.0048(12) 0.0067(11) 0.0060(13)
C14 0.0301(17) 0.0364(18) 0.0117(13) -0.0042(12) 0.0002(12) 0.0031(14)
C15 0.0324(17) 0.0291(16) 0.0154(13) -0.0088(11) 0.0045(12) 0.0031(13)
C16 0.0302(18) 0.0267(16) 0.0246(15) -0.0132(12) 0.0032(13) -0.0019(13)
C17 0.0310(17) 0.0178(14) 0.0347(17) -0.0122(12) 0.0041(14) 0.0000(12)
C18 0.0310(17) 0.0157(13) 0.0327(16) -0.0071(12) 0.0052(13) 0.0083(12)
C19 0.0296(17) 0.0150(13) 0.0355(18) 0.0037(12) 0.0055(13) 0.0102(12)
C20 0.0218(15) 0.0244(15) 0.0310(16) 0.0074(12) 0.0022(12) 0.0123(12)
C21 0.0219(15) 0.0251(15) 0.0240(15) 0.0079(12) -0.0051(12) 0.0100(12)
C22 0.0145(13) 0.0348(17) 0.0192(14) 0.0034(12) -0.0034(11) 0.0038(12)
C23 0.0158(14) 0.0333(16) 0.0189(14) -0.0019(12) -0.0046(11) -0.0025(12)
C24 0.0168(14) 0.0256(15) 0.0228(15) -0.0070(11) -0.0017(11) -0.0060(11)
C25 0.0155(14) 0.0273(15) 0.0284(16) -0.0050(12) 0.0007(11) -0.0085(11)
C26 0.0225(15) 0.0205(14) 0.0294(16) -0.0025(12) 0.0079(12) -0.0116(11)
C27 0.0281(16) 0.0110(12) 0.0280(15) -0.0006(11) 0.0084(12) -0.0062(11)
C28 0.0261(16) 0.0125(12) 0.0301(16) 0.0053(11) 0.0086(12) 0.0001(11)
C29 0.0282(17) 0.0217(14) 0.0229(15) 0.0114(12) 0.0099(12) 0.0021(12)
C30 0.0300(17) 0.0273(15) 0.0163(13) 0.0090(11) 0.0051(12) 0.0066(13)
C31 0.0222(15) 0.0293(16) 0.0152(13) 0.0066(11) 0.0002(11) 0.0068(12)
C32 0.0194(15) 0.0361(17) 0.0161(13) 0.0009(12) -0.0049(11) 0.0037(12)
C33 0.0276(16) 0.0358(17) 0.0111(12) -0.0055(12) -0.0050(11) -0.0018(13)
C34 0.0250(16) 0.0297(17) 0.0225(15) -0.0116(12) -0.0048(12) -0.0030(13)
C35 0.0207(15) 0.0262(15) 0.0281(16) -0.0090(12) -0.0046(12) -0.0087(12)
C36 0.0250(16) 0.0171(14) 0.0335(17) -0.0054(12) 0.0032(13) -0.0087(11)
C37 0.0327(18) 0.0117(13) 0.0375(18) -0.0055(12) 0.0039(14) -0.0034(11)
C38 0.0303(17) 0.0107(12) 0.0334(16) 0.0032(11) 0.0056(13) 0.0036(11)
C39 0.0272(16) 0.0141(13) 0.0281(15) 0.0108(11) 0.0050(12) 0.0016(11)
C40 0.0267(16) 0.0201(14) 0.0196(14) 0.0125(11) 0.0028(12) 0.0067(12)
C41 0.0199(15) 0.0275(15) 0.0151(13) 0.0066(11) 0.0011(10) 0.0044(12)
C42 0.0171(14) 0.0295(15) 0.0127(12) -0.0022(11) -0.0007(10) 0.0029(11)
C43 0.0216(14) 0.0249(14) 0.0147(12) -0.0055(10) -0.0001(10) -0.0015(12)
C44 0.0222(15) 0.0229(14) 0.0184(13) -0.0075(11) 0.0033(11) -0.0063(12)
C45 0.0253(15) 0.0127(12) 0.0289(16) -0.0074(11) 0.0086(12) -0.0041(11)
C46 0.0268(16) 0.0107(12) 0.0220(14) 0.0001(10) 0.0039(11) 0.0009(11)
C47 0.0280(16) 0.0128(12) 0.0228(14) 0.0055(10) 0.0079(12) 0.0050(11)
C48 0.0235(16) 0.0220(14) 0.0204(14) 0.0094(11) 0.0030(11) 0.0102(11)
C49 0.0202(15) 0.0331(16) 0.0181(14) 0.0031(12) -0.0014(11) 0.0052(12)
C50 0.0160(14) 0.0327(17) 0.0190(14) -0.0015(12) -0.0036(11) -0.0001(12)
C51 0.0150(14) 0.0324(16) 0.0215(14) -0.0050(12) -0.0033(11) -0.0050(12)
C52 0.0193(15) 0.0302(16) 0.0300(16) 0.0042(13) 0.0020(12) -0.0034(12)
C53 0.0191(14) 0.0160(13) 0.0285(16) 0.0003(11) 0.0043(12) -0.0069(11)
C54 0.0238(15) 0.0132(13) 0.0283(15) 0.0034(11) 0.0067(12) -0.0039(11)
C55 0.0225(15) 0.0221(15) 0.0229(14) 0.0043(11) 0.0042(11) -0.0007(11)
C56 0.0265(16) 0.0171(13) 0.0189(14) -0.0030(10) 0.0043(11) -0.0004(11)
C57 0.0234(15) 0.0165(13) 0.0233(14) -0.0051(11) 0.0030(11) 0.0002(11)
C58 0.0241(15) 0.0191(14) 0.0200(14) -0.0044(10) 0.0031(11) -0.0022(11)
C59 0.0202(15) 0.0266(15) 0.0212(14) -0.0003(11) 0.0042(11) 0.0051(11)
C60 0.0199(14) 0.0181(13) 0.0199(13) -0.0042(10) 0.0042(11) -0.0014(11)
C61 0.0267(17) 0.0225(15) 0.0283(16) 0.0016(12) 0.0034(12) 0.0049(12)
C62 0.0289(17) 0.0226(15) 0.0309(17) 0.0020(12) 0.0104(13) 0.0001(12)
C63 0.0239(16) 0.0234(15) 0.0269(15) -0.0052(12) 0.0067(12) -0.0019(12)
C64 0.0235(16) 0.0252(15) 0.0308(16) 0.0006(12) 0.0047(12) 0.0055(12)
C65 0.0249(16) 0.0217(14) 0.0296(16) 0.0030(12) 0.0054(12) 0.0009(12)
C66 0.0247(17) 0.0330(17) 0.0324(17) -0.0038(14) 0.0114(13) -0.0028(13)
C67 0.047(3) 0.045(2) 0.069(3) 0.014(2) 0.036(2) 0.0071(19)
C68 0.035(2) 0.046(2) 0.053(2) 0.0025(19) 0.0170(18) 0.0154(18)
C69 0.037(3) 0.126(6) 0.055(3) -0.024(3) 0.007(2) -0.032(3)
C70 0.029(2) 0.037(2) 0.062(3) 0.0069(18) -0.0017(17) 0.0019(16)
O5 0.039(2) 0.0399(19) 0.0424(19) 0.0025(13) -0.0003(13) -0.0040(13)

loop_
_atom_type_symbol
_atom_type_description
_atom_type_scat_dispersion_real
_atom_type_scat_dispersion_imag
_atom_type_scat_source
C C 0.0033 0.0016 'International Tables Vol C Tables 4.2.6.8 and 6.1.1.4'
H H 0.0000 0.0000 'International Tables Vol C Tables 4.2.6.8 and 6.1.1.4'
N N 0.0061 0.0033 'International Tables Vol C Tables 4.2.6.8 and 6.1.1.4'
O O 0.0106 0.0060 'International Tables Vol C Tables 4.2.6.8 and 6.1.1.4'
S S 0.1246 0.1234 'International Tables Vol C Tables 4.2.6.8 and 6.1.1.4'

loop_
_geom_angle_atom_site_label_1
_geom_angle_atom_site_label_2
_geom_angle_atom_site_label_3
_geom_angle
C49 O1 H1 109.5
C52 O2 H2 109.5
C55 O3 H3 109.5
C56 N1 C60 126.1(3)
C56 N1 C59 112.4(3)
C60 N1 C59 121.5(3)
C9 C1 C5 119.5(3)
C9 C1 C2 119.8(3)
C5 C1 C2 108.5(3)
C12 C2 C1 120.6(3)
C12 C2 C3 119.8(3)
C1 C2 C3 107.6(3)
C15 C3 C2 119.8(3)
C15 C3 C4 119.7(3)
C2 C3 C4 108.1(3)
C18 C4 C3 120.5(3)
C18 C4 C5 119.8(3)
C3 C4 C5 108.0(3)
C6 C5 C1 120.5(3)
C6 C5 C4 119.9(3)
C1 C5 C4 107.7(3)
C5 C6 C20 120.3(3)
C5 C6 C7 119.8(3)
C20 C6 C7 107.7(3)
C8 C7 C6 119.8(3)
C8 C7 C22 120.5(3)
C6 C7 C22 107.5(3)
C7 C8 C25 119.4(3)
C7 C8 C9 120.5(3)
C25 C8 C9 107.3(3)
C1 C9 C10 119.9(3)
C1 C9 C8 120.0(3)
C10 C9 C8 108.5(3)
C11 C10 C26 119.0(3)
C11 C10 C9 120.3(3)
C26 C10 C9 107.8(3)
C10 C11 C29 120.3(3)
C10 C11 C12 119.7(3)
C29 C11 C12 107.7(3)
C2 C12 C13 120.4(3)
C2 C12 C11 119.7(3)
C13 C12 C11 107.6(3)
C14 C13 C12 120.4(3)
C14 C13 C30 119.0(3)
C12 C13 C30 108.1(3)
C13 C14 C33 120.3(3)
C13 C14 C15 119.5(3)
C33 C14 C15 107.9(3)
C3 C15 C16 119.9(3)
C3 C15 C14 120.1(3)
C16 C15 C14 107.5(3)
C17 C16 C34 119.7(3)
C17 C16 C15 120.3(3)
C34 C16 C15 107.6(3)
C16 C17 C37 120.0(3)
C16 C17 C18 119.9(3)
C37 C17 C18 107.6(3)
C4 C18 C19 120.3(3)
C4 C18 C17 119.8(3)
C19 C18 C17 107.3(3)
C20 C19 C38 119.7(3)
C20 C19 C18 119.6(3)
C38 C19 C18 108.1(3)
C19 C20 C6 120.1(3)
C19 C20 C21 119.1(3)
C6 C20 C21 108.5(3)
C40 C21 C22 118.0(3)
C40 C21 C20 121.5(3)
C22 C21 C20 108.2(3)
C23 C22 C21 118.9(3)
C23 C22 C7 120.4(3)
C21 C22 C7 108.0(3)
C22 C23 C24 118.1(3)
C22 C23 C42 123.5(3)
C24 C23 C42 109.2(3)
C25 C24 C23 122.3(3)
C25 C24 C44 121.0(3)
C23 C24 C44 106.8(3)
C24 C25 C8 119.4(3)
C24 C25 C26 119.3(3)
C8 C25 C26 108.5(3)
C27 C26 C10 119.8(3)
C27 C26 C25 119.5(3)
C10 C26 C25 107.9(3)
C26 C27 C28 122.4(3)
C26 C27 C45 121.2(3)
C28 C27 C45 106.5(3)
C29 C28 C27 118.0(3)
C29 C28 C47 123.2(3)
C27 C28 C47 109.6(3)
C28 C29 C30 118.6(3)
C28 C29 C11 120.4(3)
C30 C29 C11 108.4(3)
C31 C30 C29 118.6(3)
C31 C30 C13 121.0(3)
C29 C30 C13 108.2(3)
C30 C31 C32 119.5(3)
C30 C31 C48 122.9(3)
C32 C31 C48 108.7(3)
C33 C32 C31 120.0(3)
C33 C32 C50 122.6(3)
C31 C32 C50 108.7(3)
C32 C33 C34 118.5(3)
C32 C33 C14 120.3(3)
C34 C33 C14 108.3(3)
C35 C34 C33 118.5(3)
C35 C34 C16 120.1(3)
C33 C34 C16 108.7(3)
C34 C35 C36 120.0(3)
C34 C35 C51 122.8(3)
C36 C35 C51 109.5(3)
C37 C36 C35 119.9(3)
C37 C36 C53 123.1(3)
C35 C36 C53 108.6(3)
C36 C37 C38 118.5(3)
C36 C37 C17 120.4(3)
C38 C37 C17 108.7(3)
C39 C38 C37 118.5(3)
C39 C38 C19 120.5(3)
C37 C38 C19 108.3(3)
C38 C39 C54 122.9(3)
C38 C39 C40 120.0(3)
C54 C39 C40 109.0(3)
C21 C40 C39 119.2(3)
C21 C40 C41 123.6(3)
C39 C40 C41 108.3(3)
C42 C41 C40 119.2(3)
C42 C41 C55 133.0(3)
C40 C41 C55 104.7(3)
C41 C42 C23 116.4(3)
C41 C42 C43 129.1(3)
C23 C42 C43 105.7(3)
C58 C43 C44 112.5(3)
C58 C43 C42 138.4(3)
C44 C43 C42 105.5(3)
C45 C44 C43 121.3(3)
C45 C44 C24 119.4(3)
C43 C44 C24 111.5(3)
C44 C45 C46 120.8(3)
C44 C45 C27 119.3(3)
C46 C45 C27 111.9(3)
C45 C46 C57 112.9(3)
C45 C46 C47 105.5(3)
C57 C46 C47 138.1(3)
C48 C47 C28 117.0(3)
C48 C47 C46 130.0(3)
C28 C47 C46 105.2(3)
C47 C48 C31 119.2(3)
C47 C48 C49 134.2(3)
C31 C48 C49 103.4(3)
O1 C49 C50 113.5(3)
O1 C49 C48 118.4(3)
C50 C49 C48 100.7(2)
O1 C49 H49 107.9
C50 C49 H49 107.9
C48 C49 H49 107.9
C51 C50 C32 118.6(3)
C51 C50 C49 134.4(3)
C32 C50 C49 103.9(3)
C50 C51 C35 118.4(3)
C50 C51 C52 133.5(3)
C35 C51 C52 105.2(3)
O2 C52 C53 114.6(3)
O2 C52 C51 117.9(3)
C53 C52 C51 100.9(3)
O2 C52 H52 107.6
C53 C52 H52 107.6
C51 C52 H52 107.6
C54 C53 C36 118.1(3)
C54 C53 C52 133.0(3)
C36 C53 C52 105.7(3)
C53 C54 C39 118.3(3)
C53 C54 C55 133.8(3)
C39 C54 C55 104.8(3)
O3 C55 C41 117.2(3)
O3 C55 C54 118.6(3)
C41 C55 C54 100.4(2)
O3 C55 H55 106.6
C41 C55 H55 106.6
C54 C55 H55 106.6
O4 C56 N1 126.7(3)
O4 C56 C57 126.2(3)
N1 C56 C57 107.1(3)
C58 C57 C46 121.3(3)
C58 C57 C56 108.4(3)
C46 C57 C56 130.3(3)
C43 C58 C57 120.9(3)
C43 C58 C59 130.5(3)
C57 C58 C59 108.6(3)
N1 C59 C58 103.2(2)
N1 C59 H59A 111.1
C58 C59 H59A 111.1
N1 C59 H59B 111.1
C58 C59 H59B 111.1
H59A C59 H59B 109.1
C61 C60 C65 119.2(3)
C61 C60 N1 119.2(3)
C65 C60 N1 121.6(3)
C60 C61 C62 120.3(3)
C60 C61 H61 119.9
C62 C61 H61 119.9
C61 C62 C63 121.8(3)
C61 C62 H62 119.1
C63 C62 H62 119.1
C64 C63 C62 116.5(3)
C64 C63 C66 121.2(3)
C62 C63 C66 122.2(3)
C65 C64 C63 122.7(3)
C65 C64 H64 118.6
C63 C64 H64 118.6
C64 C65 C60 119.4(3)
C64 C65 H65 120.3
C60 C65 H65 120.3
C63 C66 C67 111.8(3)
C63 C66 C69 109.0(3)
C67 C66 C69 109.2(4)
C63 C66 C68 109.8(3)
C67 C66 C68 107.4(3)
C69 C66 C68 109.7(4)
C66 C67 H67A 109.5
C66 C67 H67B 109.5
H67A C67 H67B 109.5
C66 C67 H67C 109.5
H67A C67 H67C 109.5
H67B C67 H67C 109.5
C66 C68 H68A 109.5
C66 C68 H68B 109.5
H68A C68 H68B 109.5
C66 C68 H68C 109.5
H68A C68 H68C 109.5
H68B C68 H68C 109.5
C66 C69 H69A 109.5
C66 C69 H69B 109.5
H69A C69 H69B 109.5
C66 C69 H69C 109.5
H69A C69 H69C 109.5
H69B C69 H69C 109.5
S2 C70 S1 178.2(3)
H5A O5 H5B 98(3)

loop_
_geom_bond_atom_site_label_1
_geom_bond_atom_site_label_2
_geom_bond_distance
S1 C70 1.554(5)
S2 C70 1.510(5)
O1 C49 1.398(4)
O1 H1 0.8200
O2 C52 1.389(4)
O2 H2 0.8200
O3 C55 1.380(4)
O3 H3 0.8200
O4 C56 1.214(4)
N1 C56 1.367(4)
N1 C60 1.425(4)
N1 C59 1.464(4)
C1 C9 1.396(5)
C1 C5 1.448(5)
C1 C2 1.452(5)
C2 C12 1.389(5)
C2 C3 1.451(5)
C3 C15 1.394(5)
C3 C4 1.452(5)
C4 C18 1.383(5)
C4 C5 1.452(5)
C5 C6 1.389(5)
C6 C20 1.440(5)
C6 C7 1.458(5)
C7 C8 1.380(5)
C7 C22 1.464(4)
C8 C25 1.450(5)
C8 C9 1.451(5)
C9 C10 1.450(5)
C10 C11 1.398(5)
C10 C26 1.446(5)
C11 C29 1.451(5)
C11 C12 1.457(5)
C12 C13 1.444(5)
C13 C14 1.386(5)
C13 C30 1.454(5)
C14 C33 1.444(5)
C14 C15 1.459(5)
C15 C16 1.452(5)
C16 C17 1.384(5)
C16 C34 1.450(5)
C17 C37 1.450(5)
C17 C18 1.460(5)
C18 C19 1.454(5)
C19 C20 1.392(5)
C19 C38 1.450(5)
C20 C21 1.452(5)
C21 C40 1.378(5)
C21 C22 1.433(5)
C22 C23 1.397(5)
C23 C24 1.434(5)
C23 C42 1.472(4)
C24 C25 1.392(5)
C24 C44 1.435(4)
C25 C26 1.452(5)
C26 C27 1.378(5)
C27 C28 1.435(5)
C27 C45 1.441(4)
C28 C29 1.400(5)
C28 C47 1.474(4)
C29 C30 1.427(5)
C30 C31 1.388(5)
C31 C32 1.440(5)
C31 C48 1.460(4)
C32 C33 1.392(5)
C32 C50 1.452(5)
C33 C34 1.430(5)
C34 C35 1.393(5)
C35 C36 1.442(5)
C35 C51 1.450(5)
C36 C37 1.381(5)
C36 C53 1.455(5)
C37 C38 1.428(5)
C38 C39 1.388(5)
C39 C54 1.447(5)
C39 C40 1.450(5)
C40 C41 1.459(4)
C41 C42 1.386(4)
C41 C55 1.545(4)
C42 C43 1.512(4)
C43 C58 1.405(4)
C43 C44 1.419(4)
C44 C45 1.401(5)
C45 C46 1.412(5)
C46 C57 1.413(4)
C46 C47 1.524(4)
C47 C48 1.379(5)
C48 C49 1.542(5)
C49 C50 1.541(5)
C49 H49 0.9800
C50 C51 1.373(5)
C51 C52 1.552(5)
C52 C53 1.545(5)
C52 H52 0.9800
C53 C54 1.376(4)
C54 C55 1.550(4)
C55 H55 0.9800
C56 C57 1.481(4)
C57 C58 1.405(4)
C58 C59 1.502(4)
C59 H59A 0.9700
C59 H59B 0.9700
C60 C61 1.390(4)
C60 C65 1.401(4)
C61 C62 1.393(5)
C61 H61 0.9300
C62 C63 1.406(5)
C62 H62 0.9300
C63 C64 1.395(5)
C63 C66 1.526(5)
C64 C65 1.391(5)
C64 H64 0.9300
C65 H65 0.9300
C66 C67 1.527(6)
C66 C69 1.530(6)
C66 C68 1.534(5)
C67 H67A 0.9600
C67 H67B 0.9600
C67 H67C 0.9600
C68 H68A 0.9600
C68 H68B 0.9600
C68 H68C 0.9600
C69 H69A 0.9600
C69 H69B 0.9600
C69 H69C 0.9600
O5 H5A 0.953(14)
O5 H5B 0.962(14)
